data_4337732
loop_
_publ_author_name
'K\"a\&s, Martina'
'Hohenberger, Johannes'
'Adelhardt, Mario'
'Zolnhofer, Eva M.'
'Mossin, Susanne'
'Heinemann, Frank W.'
'Sutter, J\"org'
'Meyer, Karsten'

_publ_section_title
;
 Synthesis and characterization of divalent manganese, iron, and cobalt
 complexes in tripodal phenolate/n-heterocyclic carbene ligand
 environments.
;
_journal_issue 5
_journal_name_full 'Inorganic chemistry'
_journal_page_first 2460
_journal_page_last 2470
_journal_paper_doi 10.1021/ic4024053
_journal_volume 53
_journal_year 2014
_chemical_absolute_configuration ad
_chemical_formula_moiety 'C46 H56 Co N5 O, C2 H3 N, Cl'
_chemical_formula_sum 'C48 H59 Cl Co N6 O'
_chemical_formula_weight 830.39
_chemical_name_systematic
; 
 ? 
;
_space_group_IT_number 19
_symmetry_cell_setting orthorhombic
_symmetry_space_group_name_Hall 'P 2ac 2ab'
_symmetry_space_group_name_H-M 'P 21 21 21'
_atom_sites_solution_hydrogens geom
_atom_sites_solution_primary direct
_atom_sites_solution_secondary difmap
_audit_creation_method SHELXL-97
_cell_angle_alpha 90.00
_cell_angle_beta 90.00
_cell_angle_gamma 90.00
_cell_formula_units_Z 4
_cell_length_a 9.7911(3)
_cell_length_b 11.4573(7)
_cell_length_c 40.340(3)
_cell_measurement_reflns_used 194
_cell_measurement_temperature 150(2)
_cell_measurement_theta_max 20.00
_cell_measurement_theta_min 6.00
_cell_volume 4525.3(5)
_computing_cell_refinement 'EVALCCD (Duisenberg, 2003)'
_computing_data_collection 'COLLECT (Bruker-Nonius, 2002)'
_computing_data_reduction 'EVALCCD (Duisenberg, 2003)'
_computing_molecular_graphics 'SHELXTL 6.12 (Bruker AXS, 2002)'
_computing_publication_material 'SHELXTL 6.12 (Bruker AXS, 2002)'
_computing_structure_refinement 'SHELXTL 6.12 (Bruker AXS, 2002)'
_computing_structure_solution 'SHELXTL 6.12 (Bruker AXS, 2002)'
_diffrn_ambient_temperature 150(2)
_diffrn_detector_area_resol_mean 9
_diffrn_measured_fraction_theta_full 0.997
_diffrn_measured_fraction_theta_max 0.997
_diffrn_measurement_device_type 'Bruker-Nonius KappaCCD'
_diffrn_measurement_method
;
 \f- and \w-rotations with 0.60 \% and 47 sec per frame
;
_diffrn_radiation_monochromator graphite
_diffrn_radiation_source 'fine-focus sealed tube'
_diffrn_radiation_type MoK\a
_diffrn_radiation_wavelength 0.71073
_diffrn_reflns_av_R_equivalents 0.0565
_diffrn_reflns_av_sigmaI/netI 0.0413
_diffrn_reflns_limit_h_max 12
_diffrn_reflns_limit_h_min -12
_diffrn_reflns_limit_k_max 14
_diffrn_reflns_limit_k_min -14
_diffrn_reflns_limit_l_max 51
_diffrn_reflns_limit_l_min -51
_diffrn_reflns_number 59690
_diffrn_reflns_theta_full 27.09
_diffrn_reflns_theta_max 27.09
_diffrn_reflns_theta_min 3.09
_exptl_absorpt_coefficient_mu 0.480
_exptl_absorpt_correction_T_max 0.976
_exptl_absorpt_correction_T_min 0.732
_exptl_absorpt_correction_type multi-scan
_exptl_absorpt_process_details 'SADABS, Bruker-AXS, 2002'
_exptl_crystal_colour brown
_exptl_crystal_density_diffrn 1.219
_exptl_crystal_density_method 'not measured'
_exptl_crystal_description plate
_exptl_crystal_F_000 1764
_exptl_crystal_size_max 0.38
_exptl_crystal_size_mid 0.20
_exptl_crystal_size_min 0.05
_refine_diff_density_max 0.251
_refine_diff_density_min -0.226
_refine_diff_density_rms 0.046
_refine_ls_abs_structure_details
;
 Flack H D (1983), Acta Cryst. A39, 876-881
 4390 Friedel pairs used in the refinement of Flack parameter
;
_refine_ls_abs_structure_Flack 0.043(9)
_refine_ls_extinction_method none
_refine_ls_goodness_of_fit_ref 1.025
_refine_ls_hydrogen_treatment constr
_refine_ls_matrix_type full
_refine_ls_number_parameters 522
_refine_ls_number_reflns 9978
_refine_ls_number_restraints 0
_refine_ls_restrained_S_all 1.025
_refine_ls_R_factor_all 0.0446
_refine_ls_R_factor_gt 0.0341
_refine_ls_shift/su_max 0.008
_refine_ls_shift/su_mean 0.000
_refine_ls_structure_factor_coef Fsqd
_refine_ls_weighting_details 'calc w=1/[\s^2^(Fo^2^)+(0.0434P)^2^+0.4040P] where P=(Fo^2^+2Fc^2^)/3'
_refine_ls_weighting_scheme calc
_refine_ls_wR_factor_gt 0.0745
_refine_ls_wR_factor_ref 0.0780
_reflns_number_gt 8675
_reflns_number_total 9978
_reflns_threshold_expression >2sigma(I)
_cod_data_source_file ic4024053_si_002.cif
_cod_data_source_block mk1201a
_cod_original_sg_symbol_Hall P2ac2ab
_cod_original_sg_symbol_H-M P2(1)2(1)2(1)
_cod_database_code 4337732

loop_
_symmetry_equiv_pos_as_xyz
'x, y, z'
'-x+1/2, -y, z+1/2'
'x+1/2, -y+1/2, -z'
'-x, y+1/2, -z+1/2'

loop_
_atom_site_label
_atom_site_type_symbol
_atom_site_fract_x
_atom_site_fract_y
_atom_site_fract_z
_atom_site_U_iso_or_equiv
_atom_site_adp_type
_atom_site_occupancy
_atom_site_symmetry_multiplicity
_atom_site_calc_flag
_atom_site_refinement_flags
Co1 Co 0.36600(2) 1.00273(2) 0.851542(5) 0.01570(6) Uani 1 1 d .
O1 O 0.32887(13) 0.90149(12) 0.88693(3) 0.0207(3) Uani 1 1 d .
N1 N 0.35774(17) 0.87734(13) 0.81225(4) 0.0177(3) Uani 1 1 d .
N2 N 0.62262(16) 1.03803(15) 0.81707(4) 0.0219(3) Uani 1 1 d .
N3 N 0.67290(15) 1.06987(14) 0.86781(4) 0.0207(4) Uani 1 1 d .
N4 N 0.13880(17) 1.07704(13) 0.80952(4) 0.0177(3) Uani 1 1 d .
N5 N 0.21733(16) 1.23549(13) 0.82965(4) 0.0188(3) Uani 1 1 d .
C1 C 0.4886(2) 0.87726(19) 0.79304(5) 0.0234(5) Uani 1 1 d .
H1A H 0.4725 0.8399 0.7713 0.028 Uiso 1 1 calc R
H1B H 0.5568 0.8295 0.8051 0.028 Uiso 1 1 calc R
C2 C 0.54754(19) 0.9987(2) 0.78742(4) 0.0251(4) Uani 1 1 d .
H2A H 0.6100 0.9972 0.7681 0.030 Uiso 1 1 calc R
H2B H 0.4727 1.0541 0.7825 0.030 Uiso 1 1 calc R
C3 C 0.56638(18) 1.04270(17) 0.84775(5) 0.0198(4) Uani 1 1 d .
C4 C 0.7605(2) 1.0620(2) 0.81773(6) 0.0318(5) Uani 1 1 d .
H4A H 0.8208 1.0644 0.7993 0.038 Uiso 1 1 calc R
C5 C 0.7927(2) 1.0814(2) 0.84961(6) 0.0328(5) Uani 1 1 d .
H5A H 0.8807 1.0995 0.8581 0.039 Uiso 1 1 calc R
C6 C 0.11639(19) 0.95257(17) 0.80266(5) 0.0203(4) Uani 1 1 d .
H6A H 0.0396 0.9442 0.7869 0.024 Uiso 1 1 calc R
H6B H 0.0906 0.9125 0.8235 0.024 Uiso 1 1 calc R
C7 C 0.2423(2) 0.89440(18) 0.78827(5) 0.0211(4) Uani 1 1 d .
H7A H 0.2156 0.8172 0.7793 0.025 Uiso 1 1 calc R
H7B H 0.2756 0.9422 0.7695 0.025 Uiso 1 1 calc R
C8 C 0.23020(19) 1.11754(16) 0.83210(5) 0.0172(4) Uani 1 1 d .
C9 C 0.07137(19) 1.16705(18) 0.79348(5) 0.0212(4) Uani 1 1 d .
H9A H 0.0035 1.1596 0.7768 0.025 Uiso 1 1 calc R
C10 C 0.1210(2) 1.26727(17) 0.80621(5) 0.0225(4) Uani 1 1 d .
H10A H 0.0951 1.3444 0.8003 0.027 Uiso 1 1 calc R
C11 C 0.3445(2) 0.76127(16) 0.82950(5) 0.0209(4) Uani 1 1 d .
H11A H 0.4310 0.7450 0.8413 0.025 Uiso 1 1 calc R
H11B H 0.3329 0.7000 0.8124 0.025 Uiso 1 1 calc R
C12 C 0.22867(19) 0.75156(16) 0.85389(5) 0.0196(4) Uani 1 1 d .
C13 C 0.23183(19) 0.81932(16) 0.88313(5) 0.0182(4) Uani 1 1 d .
C14 C 0.1360(2) 0.79704(16) 0.90873(5) 0.0210(4) Uani 1 1 d .
C15 C 0.0363(2) 0.71291(19) 0.90258(5) 0.0266(5) Uani 1 1 d .
H15A H -0.0294 0.6983 0.9194 0.032 Uiso 1 1 calc R
C16 C 0.0272(2) 0.64939(18) 0.87349(5) 0.0268(5) Uani 1 1 d .
C17 C 0.1266(2) 0.66800(16) 0.84932(5) 0.0233(4) Uani 1 1 d .
H17A H 0.1248 0.6233 0.8295 0.028 Uiso 1 1 calc R
C18 C 0.66623(18) 1.07434(18) 0.90379(5) 0.0193(4) Uani 1 1 d .
C19 C 0.66575(19) 0.96963(17) 0.92110(5) 0.0233(4) Uani 1 1 d .
C20 C 0.6579(2) 0.97560(18) 0.95558(5) 0.0274(5) Uani 1 1 d .
H20A H 0.6562 0.9050 0.9679 0.033 Uiso 1 1 calc R
C21 C 0.6526(2) 1.0804(2) 0.97248(5) 0.0286(5) Uani 1 1 d .
C22 C 0.6573(2) 1.18259(19) 0.95402(5) 0.0290(5) Uani 1 1 d .
H22A H 0.6559 1.2553 0.9653 0.035 Uiso 1 1 calc R
C23 C 0.6641(2) 1.18233(18) 0.91959(5) 0.0256(5) Uani 1 1 d .
C24 C 0.6736(3) 0.85357(18) 0.90358(6) 0.0342(6) Uani 1 1 d .
H24A H 0.6844 0.7911 0.9200 0.051 Uiso 1 1 calc R
H24B H 0.7519 0.8534 0.8885 0.051 Uiso 1 1 calc R
H24C H 0.5895 0.8408 0.8909 0.051 Uiso 1 1 calc R
C25 C 0.6454(3) 1.0840(2) 1.01004(5) 0.0430(6) Uani 1 1 d .
H25A H 0.6557 1.0048 1.0189 0.065 Uiso 1 1 calc R
H25B H 0.5569 1.1159 1.0169 0.065 Uiso 1 1 calc R
H25C H 0.7189 1.1335 1.0186 0.065 Uiso 1 1 calc R
C26 C 0.6691(3) 1.2948(2) 0.90008(6) 0.0466(7) Uani 1 1 d .
H26A H 0.6023 1.2916 0.8820 0.070 Uiso 1 1 calc R
H26B H 0.7609 1.3053 0.8908 0.070 Uiso 1 1 calc R
H26C H 0.6475 1.3605 0.9147 0.070 Uiso 1 1 calc R
C27 C 0.28898(19) 1.32242(16) 0.84886(5) 0.0191(4) Uani 1 1 d .
C28 C 0.2391(2) 1.35078(17) 0.88025(5) 0.0254(5) Uani 1 1 d .
C29 C 0.3051(2) 1.44000(18) 0.89734(5) 0.0294(5) Uani 1 1 d .
H29A H 0.2738 1.4603 0.9189 0.035 Uiso 1 1 calc R
C30 C 0.4152(2) 1.50029(19) 0.88396(5) 0.0269(4) Uani 1 1 d .
C31 C 0.4601(2) 1.47001(16) 0.85254(5) 0.0250(4) Uani 1 1 d .
H31A H 0.5348 1.5113 0.8431 0.030 Uiso 1 1 calc R
C32 C 0.39899(19) 1.38063(17) 0.83430(5) 0.0209(4) Uani 1 1 d .
C33 C 0.1157(3) 1.2900(2) 0.89474(6) 0.0404(6) Uani 1 1 d .
H33A H 0.0408 1.2915 0.8786 0.061 Uiso 1 1 calc R
H33B H 0.0873 1.3303 0.9150 0.061 Uiso 1 1 calc R
H33C H 0.1391 1.2089 0.9000 0.061 Uiso 1 1 calc R
C34 C 0.4849(3) 1.5950(2) 0.90341(6) 0.0388(6) Uani 1 1 d .
H34A H 0.4918 1.5715 0.9267 0.058 Uiso 1 1 calc R
H34B H 0.4318 1.6672 0.9018 0.058 Uiso 1 1 calc R
H34C H 0.5767 1.6080 0.8944 0.058 Uiso 1 1 calc R
C35 C 0.4479(2) 1.3503(2) 0.80013(5) 0.0325(5) Uani 1 1 d .
H35A H 0.4696 1.2669 0.7991 0.049 Uiso 1 1 calc R
H35B H 0.5298 1.3959 0.7950 0.049 Uiso 1 1 calc R
H35C H 0.3761 1.3684 0.7840 0.049 Uiso 1 1 calc R
C36 C 0.1446(2) 0.86330(17) 0.94181(5) 0.0231(4) Uani 1 1 d .
C37 C 0.0531(3) 0.8889(3) 1.00029(6) 0.0481(8) Uani 1 1 d .
H37A H -0.0159 0.8594 1.0165 0.058 Uiso 1 1 calc R
C38 C 0.1316(2) 1.0635(2) 0.96852(5) 0.0328(5) Uani 1 1 d .
H38A H 0.1150 1.1482 0.9641 0.039 Uiso 1 1 calc R
C39 C 0.3008(2) 0.9175(2) 0.98962(5) 0.0277(5) Uani 1 1 d .
H39A H 0.3947 0.9068 0.9989 0.033 Uiso 1 1 calc R
C40 C 0.0394(3) 0.8203(2) 0.96743(6) 0.0400(6) Uani 1 1 d .
H40A H 0.0538 0.7361 0.9717 0.048 Uiso 1 1 calc R
H40B H -0.0539 0.8305 0.9584 0.048 Uiso 1 1 calc R
C41 C 0.2872(2) 0.84787(18) 0.95748(5) 0.0242(5) Uani 1 1 d .
H41A H 0.3030 0.7641 0.9622 0.029 Uiso 1 1 calc R
H41B H 0.3577 0.8741 0.9416 0.029 Uiso 1 1 calc R
C42 C 0.0270(2) 1.0191(3) 0.99364(6) 0.0474(7) Uani 1 1 d .
H42A H -0.0665 1.0300 0.9848 0.057 Uiso 1 1 calc R
H42B H 0.0351 1.0638 1.0146 0.057 Uiso 1 1 calc R
C43 C 0.2763(2) 1.04726(19) 0.98244(5) 0.0276(5) Uani 1 1 d .
H43A H 0.3443 1.0757 0.9662 0.033 Uiso 1 1 calc R
H43B H 0.2867 1.0931 1.0031 0.033 Uiso 1 1 calc R
C44 C 0.1955(3) 0.8740(2) 1.01474(6) 0.0442(7) Uani 1 1 d .
H44A H 0.2123 0.7907 1.0198 0.053 Uiso 1 1 calc R
H44B H 0.2035 0.9191 1.0356 0.053 Uiso 1 1 calc R
C45 C 0.1182(2) 0.99463(19) 0.93613(5) 0.0268(4) Uani 1 1 d .
H45A H 0.1846 1.0250 0.9197 0.032 Uiso 1 1 calc R
H45B H 0.0253 1.0055 0.9270 0.032 Uiso 1 1 calc R
C46 C -0.0853(3) 0.5599(2) 0.86808(6) 0.0402(6) Uani 1 1 d .
H46A H -0.0986 0.5146 0.8884 0.060 Uiso 1 1 calc R
H46B H -0.0594 0.5074 0.8500 0.060 Uiso 1 1 calc R
H46C H -0.1705 0.6001 0.8624 0.060 Uiso 1 1 calc R
Cl1 Cl 0.85945(5) 0.03484(4) 0.735627(11) 0.02592(11) Uani 1 1 d .
N100 N 0.3346(2) 0.0991(2) 0.72439(6) 0.0493(6) Uani 1 1 d .
C101 C 0.2477(2) 0.1624(2) 0.71866(6) 0.0314(5) Uani 1 1 d .
C102 C 0.1383(3) 0.24451(19) 0.71148(6) 0.0341(5) Uani 1 1 d .
H10B H 0.1429 0.3100 0.7271 0.051 Uiso 1 1 calc R
H10C H 0.0500 0.2051 0.7138 0.051 Uiso 1 1 calc R
H10D H 0.1483 0.2737 0.6888 0.051 Uiso 1 1 calc R

loop_
_atom_site_aniso_label
_atom_site_aniso_U_11
_atom_site_aniso_U_22
_atom_site_aniso_U_33
_atom_site_aniso_U_23
_atom_site_aniso_U_13
_atom_site_aniso_U_12
Co1 0.01389(11) 0.01870(12) 0.01452(11) 0.00029(11) 0.00007(10) -0.00135(12)
O1 0.0222(7) 0.0223(7) 0.0174(7) -0.0001(6) 0.0005(5) -0.0077(6)
N1 0.0181(8) 0.0209(8) 0.0141(7) -0.0018(6) -0.0008(7) 0.0001(7)
N2 0.0180(8) 0.0309(9) 0.0167(8) 0.0004(7) 0.0006(7) -0.0024(7)
N3 0.0172(8) 0.0246(9) 0.0203(8) -0.0005(7) -0.0022(7) -0.0035(7)
N4 0.0146(7) 0.0181(8) 0.0204(8) 0.0014(6) -0.0035(7) -0.0020(7)
N5 0.0209(8) 0.0176(8) 0.0178(8) 0.0007(7) -0.0016(7) -0.0022(7)
C1 0.0222(10) 0.0286(12) 0.0193(10) -0.0053(9) 0.0026(8) 0.0010(9)
C2 0.0209(9) 0.0370(11) 0.0173(9) -0.0022(10) 0.0012(7) -0.0048(11)
C3 0.0178(9) 0.0207(9) 0.0209(10) 0.0014(8) -0.0004(8) -0.0027(8)
C4 0.0185(10) 0.0477(14) 0.0292(12) -0.0033(10) 0.0060(9) -0.0100(10)
C5 0.0164(10) 0.0501(14) 0.0318(12) -0.0051(11) 0.0026(10) -0.0099(9)
C6 0.0166(10) 0.0197(9) 0.0247(10) 0.0002(8) -0.0068(8) -0.0039(8)
C7 0.0230(10) 0.0224(11) 0.0179(10) -0.0009(8) -0.0044(8) -0.0029(9)
C8 0.0149(9) 0.0188(10) 0.0178(10) -0.0009(8) 0.0024(7) -0.0022(8)
C9 0.0155(9) 0.0251(11) 0.0230(10) 0.0027(9) -0.0047(8) -0.0013(8)
C10 0.0240(11) 0.0209(10) 0.0227(10) 0.0033(8) -0.0044(9) -0.0009(9)
C11 0.0253(11) 0.0187(10) 0.0186(9) -0.0010(7) -0.0014(8) 0.0037(8)
C12 0.0221(9) 0.0178(9) 0.0190(10) 0.0041(8) -0.0015(9) 0.0031(8)
C13 0.0186(9) 0.0156(9) 0.0204(10) 0.0032(8) -0.0019(8) -0.0002(8)
C14 0.0217(9) 0.0200(9) 0.0211(9) 0.0022(7) 0.0004(9) 0.0001(9)
C15 0.0241(10) 0.0269(11) 0.0287(11) 0.0021(9) 0.0038(9) -0.0049(9)
C16 0.0259(11) 0.0221(11) 0.0324(12) 0.0021(9) -0.0028(9) -0.0050(9)
C17 0.0293(10) 0.0188(9) 0.0219(9) 0.0008(8) -0.0070(10) -0.0004(9)
C18 0.0121(9) 0.0259(10) 0.0199(10) -0.0007(8) -0.0017(7) -0.0003(8)
C19 0.0210(10) 0.0227(11) 0.0262(10) -0.0021(8) -0.0048(8) -0.0021(8)
C20 0.0301(11) 0.0272(12) 0.0250(10) 0.0053(8) -0.0065(9) -0.0053(9)
C21 0.0238(11) 0.0403(13) 0.0218(10) -0.0042(9) -0.0051(9) -0.0007(10)
C22 0.0289(12) 0.0266(11) 0.0316(11) -0.0126(9) -0.0082(10) 0.0054(9)
C23 0.0228(11) 0.0235(11) 0.0306(11) -0.0003(9) -0.0082(9) 0.0012(9)
C24 0.0479(15) 0.0199(11) 0.0348(13) -0.0045(9) -0.0090(11) -0.0008(10)
C25 0.0454(14) 0.0615(16) 0.0223(11) -0.0076(11) -0.0022(11) 0.0009(14)
C26 0.069(2) 0.0265(13) 0.0446(15) 0.0023(11) -0.0131(14) 0.0029(12)
C27 0.0235(10) 0.0144(9) 0.0192(10) 0.0009(8) -0.0054(9) 0.0010(8)
C28 0.0345(12) 0.0193(11) 0.0225(11) 0.0039(9) 0.0017(9) 0.0024(9)
C29 0.0463(13) 0.0227(12) 0.0193(11) -0.0034(9) -0.0019(9) 0.0045(10)
C30 0.0372(11) 0.0159(9) 0.0275(10) -0.0019(10) -0.0134(9) 0.0048(10)
C31 0.0264(10) 0.0199(11) 0.0287(11) 0.0032(9) -0.0098(9) -0.0036(8)
C32 0.0239(11) 0.0173(10) 0.0215(10) 0.0030(8) -0.0029(8) -0.0006(8)
C33 0.0514(16) 0.0329(13) 0.0369(13) -0.0007(10) 0.0185(12) -0.0056(12)
C34 0.0543(15) 0.0243(12) 0.0377(13) -0.0072(10) -0.0188(12) 0.0012(11)
C35 0.0363(13) 0.0337(13) 0.0275(12) -0.0006(10) 0.0060(10) -0.0107(10)
C36 0.0219(10) 0.0253(10) 0.0221(10) -0.0020(8) 0.0065(9) -0.0066(9)
C37 0.0498(16) 0.065(2) 0.0296(13) -0.0157(13) 0.0231(12) -0.0318(15)
C38 0.0317(11) 0.0295(12) 0.0372(12) -0.0096(9) -0.0036(11) 0.0060(11)
C39 0.0325(12) 0.0318(12) 0.0187(10) 0.0024(9) -0.0023(9) -0.0001(10)
C40 0.0415(14) 0.0488(16) 0.0297(13) -0.0108(11) 0.0169(11) -0.0220(13)
C41 0.0294(11) 0.0230(11) 0.0202(10) 0.0021(9) 0.0000(9) 0.0033(9)
C42 0.0272(11) 0.072(2) 0.0433(14) -0.0316(15) 0.0083(10) -0.0033(13)
C43 0.0275(11) 0.0294(12) 0.0258(11) -0.0078(9) 0.0032(9) -0.0063(9)
C44 0.0703(18) 0.0442(15) 0.0182(11) -0.0010(11) 0.0085(12) -0.0157(14)
C45 0.0250(10) 0.0262(10) 0.0293(10) -0.0031(10) -0.0023(8) 0.0050(11)
C46 0.0418(14) 0.0358(14) 0.0429(14) -0.0039(11) -0.0018(11) -0.0192(11)
Cl1 0.0295(2) 0.0283(3) 0.0199(2) -0.00255(18) -0.0002(2) -0.0070(2)
N100 0.0416(13) 0.0479(14) 0.0584(14) 0.0168(11) 0.0046(11) 0.0127(11)
C101 0.0308(12) 0.0292(12) 0.0343(13) 0.0059(10) 0.0023(10) -0.0012(11)
C102 0.0319(11) 0.0331(12) 0.0373(12) 0.0063(10) -0.0033(11) 0.0028(11)

loop_
_atom_type_symbol
_atom_type_description
_atom_type_scat_dispersion_real
_atom_type_scat_dispersion_imag
_atom_type_scat_source
C C 0.0033 0.0016 'International Tables Vol C Tables 4.2.6.8 and 6.1.1.4'
H H 0.0000 0.0000 'International Tables Vol C Tables 4.2.6.8 and 6.1.1.4'
Cl Cl 0.1484 0.1585 'International Tables Vol C Tables 4.2.6.8 and 6.1.1.4'
Co Co 0.3494 0.9721 'International Tables Vol C Tables 4.2.6.8 and 6.1.1.4'
N N 0.0061 0.0033 'International Tables Vol C Tables 4.2.6.8 and 6.1.1.4'
O O 0.0106 0.0060 'International Tables Vol C Tables 4.2.6.8 and 6.1.1.4'

loop_
_geom_angle_atom_site_label_1
_geom_angle_atom_site_label_2
_geom_angle_atom_site_label_3
_geom_angle
O1 Co1 C3 112.72(7)
O1 Co1 C8 124.65(7)
C3 Co1 C8 117.40(8)
O1 Co1 N1 98.12(6)
C3 Co1 N1 97.62(7)
C8 Co1 N1 97.13(7)
C13 O1 Co1 118.86(11)
C1 N1 C7 108.12(14)
C1 N1 C11 108.18(15)
C7 N1 C11 110.36(15)
C1 N1 Co1 110.56(12)
C7 N1 Co1 114.73(12)
C11 N1 Co1 104.70(10)
C3 N2 C4 111.88(17)
C3 N2 C2 123.37(16)
C4 N2 C2 124.40(16)
C3 N3 C5 110.84(16)
C3 N3 C18 124.70(16)
C5 N3 C18 124.17(16)
C8 N4 C9 111.89(15)
C8 N4 C6 123.79(16)
C9 N4 C6 124.31(16)
C8 N5 C10 111.95(16)
C8 N5 C27 126.95(16)
C10 N5 C27 121.08(16)
N1 C1 C2 113.61(16)
N1 C1 H1A 108.8
C2 C1 H1A 108.8
N1 C1 H1B 108.8
C2 C1 H1B 108.8
H1A C1 H1B 107.7
N2 C2 C1 110.32(16)
N2 C2 H2A 109.6
C1 C2 H2A 109.6
N2 C2 H2B 109.6
C1 C2 H2B 109.6
H2A C2 H2B 108.1
N3 C3 N2 103.97(16)
N3 C3 Co1 138.89(14)
N2 C3 Co1 117.05(13)
C5 C4 N2 106.35(18)
C5 C4 H4A 126.8
N2 C4 H4A 126.8
C4 C5 N3 106.96(17)
C4 C5 H5A 126.5
N3 C5 H5A 126.5
N4 C6 C7 112.16(17)
N4 C6 H6A 109.2
C7 C6 H6A 109.2
N4 C6 H6B 109.2
C7 C6 H6B 109.2
H6A C6 H6B 107.9
N1 C7 C6 115.00(16)
N1 C7 H7A 108.5
C6 C7 H7A 108.5
N1 C7 H7B 108.5
C6 C7 H7B 108.5
H7A C7 H7B 107.5
N4 C8 N5 103.27(15)
N4 C8 Co1 118.01(13)
N5 C8 Co1 137.12(14)
C10 C9 N4 106.53(17)
C10 C9 H9A 126.7
N4 C9 H9A 126.7
C9 C10 N5 106.36(17)
C9 C10 H10A 126.8
N5 C10 H10A 126.8
N1 C11 C12 115.58(15)
N1 C11 H11A 108.4
C12 C11 H11A 108.4
N1 C11 H11B 108.4
C12 C11 H11B 108.4
H11A C11 H11B 107.4
C17 C12 C13 120.17(18)
C17 C12 C11 120.26(18)
C13 C12 C11 119.25(17)
O1 C13 C12 119.66(17)
O1 C13 C14 120.66(17)
C12 C13 C14 119.64(17)
C15 C14 C13 117.27(18)
C15 C14 C36 122.29(18)
C13 C14 C36 120.43(17)
C16 C15 C14 124.0(2)
C16 C15 H15A 118.0
C14 C15 H15A 118.0
C15 C16 C17 117.91(19)
C15 C16 C46 121.5(2)
C17 C16 C46 120.6(2)
C16 C17 C12 120.83(18)
C16 C17 H17A 119.6
C12 C17 H17A 119.6
C19 C18 C23 122.55(18)
C19 C18 N3 118.15(17)
C23 C18 N3 119.28(18)
C18 C19 C20 117.34(18)
C18 C19 C24 121.76(18)
C20 C19 C24 120.90(19)
C21 C20 C19 122.47(19)
C21 C20 H20A 118.8
C19 C20 H20A 118.8
C20 C21 C22 117.83(18)
C20 C21 C25 121.2(2)
C22 C21 C25 120.9(2)
C21 C22 C23 122.38(19)
C21 C22 H22A 118.8
C23 C22 H22A 118.8
C22 C23 C18 117.38(19)
C22 C23 C26 121.32(19)
C18 C23 C26 121.30(19)
C19 C24 H24A 109.5
C19 C24 H24B 109.5
H24A C24 H24B 109.5
C19 C24 H24C 109.5
H24A C24 H24C 109.5
H24B C24 H24C 109.5
C21 C25 H25A 109.5
C21 C25 H25B 109.5
H25A C25 H25B 109.5
C21 C25 H25C 109.5
H25A C25 H25C 109.5
H25B C25 H25C 109.5
C23 C26 H26A 109.5
C23 C26 H26B 109.5
H26A C26 H26B 109.5
C23 C26 H26C 109.5
H26A C26 H26C 109.5
H26B C26 H26C 109.5
C28 C27 C32 122.72(18)
C28 C27 N5 118.51(17)
C32 C27 N5 118.58(17)
C29 C28 C27 117.24(19)
C29 C28 C33 121.16(19)
C27 C28 C33 121.57(19)
C30 C29 C28 122.2(2)
C30 C29 H29A 118.9
C28 C29 H29A 118.9
C31 C30 C29 118.50(19)
C31 C30 C34 120.9(2)
C29 C30 C34 120.6(2)
C30 C31 C32 121.97(19)
C30 C31 H31A 119.0
C32 C31 H31A 119.0
C31 C32 C27 117.35(18)
C31 C32 C35 121.15(19)
C27 C32 C35 121.48(18)
C28 C33 H33A 109.5
C28 C33 H33B 109.5
H33A C33 H33B 109.5
C28 C33 H33C 109.5
H33A C33 H33C 109.5
H33B C33 H33C 109.5
C30 C34 H34A 109.5
C30 C34 H34B 109.5
H34A C34 H34B 109.5
C30 C34 H34C 109.5
H34A C34 H34C 109.5
H34B C34 H34C 109.5
C32 C35 H35A 109.5
C32 C35 H35B 109.5
H35A C35 H35B 109.5
C32 C35 H35C 109.5
H35A C35 H35C 109.5
H35B C35 H35C 109.5
C14 C36 C40 112.80(17)
C14 C36 C45 110.09(16)
C40 C36 C45 107.45(18)
C14 C36 C41 110.42(16)
C40 C36 C41 107.05(18)
C45 C36 C41 108.90(16)
C44 C37 C42 109.2(2)
C44 C37 C40 110.5(2)
C42 C37 C40 109.2(2)
C44 C37 H37A 109.3
C42 C37 H37A 109.3
C40 C37 H37A 109.3
C42 C38 C45 109.68(19)
C42 C38 C43 109.61(19)
C45 C38 C43 109.18(17)
C42 C38 H38A 109.5
C45 C38 H38A 109.5
C43 C38 H38A 109.5
C41 C39 C44 109.49(19)
C41 C39 C43 109.42(17)
C44 C39 C43 109.6(2)
C41 C39 H39A 109.4
C44 C39 H39A 109.4
C43 C39 H39A 109.4
C36 C40 C37 110.74(19)
C36 C40 H40A 109.5
C37 C40 H40A 109.5
C36 C40 H40B 109.5
C37 C40 H40B 109.5
H40A C40 H40B 108.1
C39 C41 C36 111.52(17)
C39 C41 H41A 109.3
C36 C41 H41A 109.3
C39 C41 H41B 109.3
C36 C41 H41B 109.3
H41A C41 H41B 108.0
C38 C42 C37 109.12(19)
C38 C42 H42A 109.9
C37 C42 H42A 109.9
C38 C42 H42B 109.9
C37 C42 H42B 109.9
H42A C42 H42B 108.3
C39 C43 C38 109.32(18)
C39 C43 H43A 109.8
C38 C43 H43A 109.8
C39 C43 H43B 109.8
C38 C43 H43B 109.8
H43A C43 H43B 108.3
C37 C44 C39 109.10(19)
C37 C44 H44A 109.9
C39 C44 H44A 109.9
C37 C44 H44B 109.9
C39 C44 H44B 109.9
H44A C44 H44B 108.3
C38 C45 C36 111.17(17)
C38 C45 H45A 109.4
C36 C45 H45A 109.4
C38 C45 H45B 109.4
C36 C45 H45B 109.4
H45A C45 H45B 108.0
C16 C46 H46A 109.5
C16 C46 H46B 109.5
H46A C46 H46B 109.5
C16 C46 H46C 109.5
H46A C46 H46C 109.5
H46B C46 H46C 109.5
N100 C101 C102 179.2(3)
C101 C102 H10B 109.5
C101 C102 H10C 109.5
H10B C102 H10C 109.5
C101 C102 H10D 109.5
H10B C102 H10D 109.5
H10C C102 H10D 109.5

loop_
_geom_bond_atom_site_label_1
_geom_bond_atom_site_label_2
_geom_bond_distance
Co1 O1 1.8750(13)
Co1 C3 2.0205(19)
Co1 C8 2.0282(19)
Co1 N1 2.1407(15)
O1 C13 1.346(2)
N1 C1 1.498(3)
N1 C7 1.501(2)
N1 C11 1.506(2)
N2 C3 1.355(2)
N2 C4 1.378(3)
N2 C2 1.474(2)
N3 C3 1.356(2)
N3 C5 1.390(3)
N3 C18 1.454(2)
N4 C8 1.359(2)
N4 C9 1.385(2)
N4 C6 1.469(2)
N5 C8 1.361(2)
N5 C10 1.384(2)
N5 C27 1.444(2)
C1 C2 1.523(3)
C1 H1A 0.9900
C1 H1B 0.9900
C2 H2A 0.9900
C2 H2B 0.9900
C4 C5 1.343(3)
C4 H4A 0.9500
C5 H5A 0.9500
C6 C7 1.517(3)
C6 H6A 0.9900
C6 H6B 0.9900
C7 H7A 0.9900
C7 H7B 0.9900
C9 C10 1.348(3)
C9 H9A 0.9500
C10 H10A 0.9500
C11 C12 1.506(3)
C11 H11A 0.9900
C11 H11B 0.9900
C12 C17 1.396(3)
C12 C13 1.413(3)
C13 C14 1.418(3)
C14 C15 1.394(3)
C14 C36 1.538(3)
C15 C16 1.384(3)
C15 H15A 0.9500
C16 C17 1.393(3)
C16 C46 1.521(3)
C17 H17A 0.9500
C18 C19 1.388(3)
C18 C23 1.392(3)
C19 C20 1.395(3)
C19 C24 1.508(3)
C20 C21 1.381(3)
C20 H20A 0.9500
C21 C22 1.389(3)
C21 C25 1.517(3)
C22 C23 1.390(3)
C22 H22A 0.9500
C23 C26 1.511(3)
C24 H24A 0.9800
C24 H24B 0.9800
C24 H24C 0.9800
C25 H25A 0.9800
C25 H25B 0.9800
C25 H25C 0.9800
C26 H26A 0.9800
C26 H26B 0.9800
C26 H26C 0.9800
C27 C28 1.395(3)
C27 C32 1.397(3)
C28 C29 1.392(3)
C28 C33 1.512(3)
C29 C30 1.390(3)
C29 H29A 0.9500
C30 C31 1.386(3)
C30 C34 1.503(3)
C31 C32 1.396(3)
C31 H31A 0.9500
C32 C35 1.500(3)
C33 H33A 0.9800
C33 H33B 0.9800
C33 H33C 0.9800
C34 H34A 0.9800
C34 H34B 0.9800
C34 H34C 0.9800
C35 H35A 0.9800
C35 H35B 0.9800
C35 H35C 0.9800
C36 C40 1.540(3)
C36 C45 1.544(3)
C36 C41 1.543(3)
C37 C44 1.521(4)
C37 C42 1.537(4)
C37 C40 1.547(3)
C37 H37A 1.0000
C38 C42 1.528(3)
C38 C45 1.532(3)
C38 C43 1.535(3)
C38 H38A 1.0000
C39 C41 1.528(3)
C39 C44 1.529(3)
C39 C43 1.533(3)
C39 H39A 1.0000
C40 H40A 0.9900
C40 H40B 0.9900
C41 H41A 0.9900
C41 H41B 0.9900
C42 H42A 0.9900
C42 H42B 0.9900
C43 H43A 0.9900
C43 H43B 0.9900
C44 H44A 0.9900
C44 H44B 0.9900
C45 H45A 0.9900
C45 H45B 0.9900
C46 H46A 0.9800
C46 H46B 0.9800
C46 H46C 0.9800
N100 C101 1.142(3)
C101 C102 1.455(3)
C102 H10B 0.9800
C102 H10C 0.9800
C102 H10D 0.9800

loop_
_geom_torsion_atom_site_label_1
_geom_torsion_atom_site_label_2
_geom_torsion_atom_site_label_3
_geom_torsion_atom_site_label_4
_geom_torsion
C3 Co1 O1 C13 -143.42(13)
C8 Co1 O1 C13 62.95(15)
N1 Co1 O1 C13 -41.59(13)
O1 Co1 N1 C1 -123.38(12)
C3 Co1 N1 C1 -9.00(13)
C8 Co1 N1 C1 109.99(13)
O1 Co1 N1 C7 114.04(13)
C3 Co1 N1 C7 -131.58(13)
C8 Co1 N1 C7 -12.59(14)
O1 Co1 N1 C11 -7.09(12)
C3 Co1 N1 C11 107.29(12)
C8 Co1 N1 C11 -133.72(12)
C7 N1 C1 C2 86.43(18)
C11 N1 C1 C2 -154.05(16)
Co1 N1 C1 C2 -39.94(19)
C3 N2 C2 C1 -55.4(3)
C4 N2 C2 C1 117.2(2)
N1 C1 C2 N2 81.1(2)
C5 N3 C3 N2 -0.1(2)
C18 N3 C3 N2 -174.12(17)
C5 N3 C3 Co1 176.03(19)
C18 N3 C3 Co1 2.0(3)
C4 N2 C3 N3 -0.2(2)
C2 N2 C3 N3 173.22(18)
C4 N2 C3 Co1 -177.40(15)
C2 N2 C3 Co1 -3.9(3)
O1 Co1 C3 N3 -41.5(2)
C8 Co1 C3 N3 114.2(2)
N1 Co1 C3 N3 -143.7(2)
O1 Co1 C3 N2 134.31(14)
C8 Co1 C3 N2 -70.00(17)
N1 Co1 C3 N2 32.15(16)
C3 N2 C4 C5 0.5(3)
C2 N2 C4 C5 -172.9(2)
N2 C4 C5 N3 -0.6(3)
C3 N3 C5 C4 0.4(3)
C18 N3 C5 C4 174.5(2)
C8 N4 C6 C7 -63.9(2)
C9 N4 C6 C7 115.0(2)
C1 N1 C7 C6 -152.25(17)
C11 N1 C7 C6 89.61(19)
Co1 N1 C7 C6 -28.4(2)
N4 C6 C7 N1 71.5(2)
C9 N4 C8 N5 0.1(2)
C6 N4 C8 N5 179.15(17)
C9 N4 C8 Co1 -167.92(13)
C6 N4 C8 Co1 11.1(3)
C10 N5 C8 N4 -0.1(2)
C27 N5 C8 N4 178.33(17)
C10 N5 C8 Co1 164.27(16)
C27 N5 C8 Co1 -17.3(3)
O1 Co1 C8 N4 -82.44(16)
C3 Co1 C8 N4 125.05(14)
N1 Co1 C8 N4 22.61(15)
O1 Co1 C8 N5 114.81(19)
C3 Co1 C8 N5 -37.7(2)
N1 Co1 C8 N5 -140.1(2)
C8 N4 C9 C10 -0.1(2)
C6 N4 C9 C10 -179.09(18)
N4 C9 C10 N5 0.0(2)
C8 N5 C10 C9 0.1(2)
C27 N5 C10 C9 -178.47(17)
C1 N1 C11 C12 171.72(16)
C7 N1 C11 C12 -70.2(2)
Co1 N1 C11 C12 53.79(18)
N1 C11 C12 C17 119.90(19)
N1 C11 C12 C13 -66.6(2)
Co1 O1 C13 C12 45.8(2)
Co1 O1 C13 C14 -136.64(15)
C17 C12 C13 O1 -178.47(16)
C11 C12 C13 O1 8.0(3)
C17 C12 C13 C14 4.0(3)
C11 C12 C13 C14 -169.55(17)
O1 C13 C14 C15 178.27(17)
C12 C13 C14 C15 -4.2(3)
O1 C13 C14 C36 -2.3(3)
C12 C13 C14 C36 175.28(17)
C13 C14 C15 C16 1.1(3)
C36 C14 C15 C16 -178.3(2)
C14 C15 C16 C17 2.2(3)
C14 C15 C16 C46 -179.1(2)
C15 C16 C17 C12 -2.5(3)
C46 C16 C17 C12 178.81(19)
C13 C12 C17 C16 -0.5(3)
C11 C12 C17 C16 172.90(18)
C3 N3 C18 C19 76.5(2)
C5 N3 C18 C19 -96.7(2)
C3 N3 C18 C23 -105.1(2)
C5 N3 C18 C23 81.7(3)
C23 C18 C19 C20 2.3(3)
N3 C18 C19 C20 -179.37(17)
C23 C18 C19 C24 -177.6(2)
N3 C18 C19 C24 0.7(3)
C18 C19 C20 C21 -0.9(3)
C24 C19 C20 C21 179.0(2)
C19 C20 C21 C22 -1.0(3)
C19 C20 C21 C25 -179.4(2)
C20 C21 C22 C23 1.5(3)
C25 C21 C22 C23 180.0(2)
C21 C22 C23 C18 -0.1(3)
C21 C22 C23 C26 -180.0(2)
C19 C18 C23 C22 -1.8(3)
N3 C18 C23 C22 179.86(17)
C19 C18 C23 C26 178.0(2)
N3 C18 C23 C26 -0.3(3)
C8 N5 C27 C28 -82.7(2)
C10 N5 C27 C28 95.6(2)
C8 N5 C27 C32 102.0(2)
C10 N5 C27 C32 -79.7(2)
C32 C27 C28 C29 -1.0(3)
N5 C27 C28 C29 -176.08(17)
C32 C27 C28 C33 177.1(2)
N5 C27 C28 C33 2.0(3)
C27 C28 C29 C30 0.8(3)
C33 C28 C29 C30 -177.4(2)
C28 C29 C30 C31 0.0(3)
C28 C29 C30 C34 -179.2(2)
C29 C30 C31 C32 -0.6(3)
C34 C30 C31 C32 178.55(19)
C30 C31 C32 C27 0.4(3)
C30 C31 C32 C35 179.1(2)
C28 C27 C32 C31 0.4(3)
N5 C27 C32 C31 175.51(16)
C28 C27 C32 C35 -178.3(2)
N5 C27 C32 C35 -3.2(3)
C15 C14 C36 C40 4.1(3)
C13 C14 C36 C40 -175.3(2)
C15 C14 C36 C45 -115.9(2)
C13 C14 C36 C45 64.6(2)
C15 C14 C36 C41 123.8(2)
C13 C14 C36 C41 -55.6(2)
C14 C36 C40 C37 179.5(2)
C45 C36 C40 C37 -59.0(3)
C41 C36 C40 C37 57.9(3)
C44 C37 C40 C36 -59.5(3)
C42 C37 C40 C36 60.6(3)
C44 C39 C41 C36 61.2(2)
C43 C39 C41 C36 -59.0(2)
C14 C36 C41 C39 177.36(16)
C40 C36 C41 C39 -59.5(2)
C45 C36 C41 C39 56.4(2)
C45 C38 C42 C37 59.8(2)
C43 C38 C42 C37 -60.0(2)
C44 C37 C42 C38 61.2(2)
C40 C37 C42 C38 -59.8(3)
C41 C39 C43 C38 60.6(2)
C44 C39 C43 C38 -59.5(2)
C42 C38 C43 C39 59.3(2)
C45 C38 C43 C39 -60.9(2)
C42 C37 C44 C39 -61.4(2)
C40 C37 C44 C39 58.8(3)
C41 C39 C44 C37 -59.2(3)
C43 C39 C44 C37 60.8(3)
C42 C38 C45 C36 -60.5(2)
C43 C38 C45 C36 59.6(2)
C14 C36 C45 C38 -177.84(17)
C40 C36 C45 C38 59.0(2)
C41 C36 C45 C38 -56.7(2)
